data_7202733
loop_
_publ_author_name
'Krishnan, Subhashree Mallika'
'Patel, Niral M.'
'Knapp, Warren R.'
'Supkowski, Ronald M.'
'LaDuca, Robert L.'

_publ_section_title
;
 Oxoanion and cation effects on the structural morphology of
 coordination polymers incorporating a kinked organodiimine tethering
 ligand
;
_journal_issue 6
_journal_name_full CrystEngComm
_journal_page_first 503
_journal_paper_doi 10.1039/b701102d
_journal_volume 9
_journal_year 2007
_chemical_formula_sum 'C40 H42 Cd Cl2 N12 O12'
_chemical_formula_weight 1066.16
_chemical_name_systematic
;
?
;
_space_group_IT_number 2
_symmetry_cell_setting triclinic
_symmetry_space_group_name_Hall '-P 1'
_symmetry_space_group_name_H-M 'P -1'
_atom_sites_solution_hydrogens geom
_atom_sites_solution_primary direct
_atom_sites_solution_secondary difmap
_audit_creation_method SHELXL-97
_cell_angle_alpha 87.483(3)
_cell_angle_beta 86.253(3)
_cell_angle_gamma 89.096(3)
_cell_formula_units_Z 2
_cell_length_a 10.5491(16)
_cell_length_b 14.136(2)
_cell_length_c 16.082(3)
_cell_measurement_temperature 173(2)
_cell_volume 2390.5(7)
_computing_structure_refinement 'SHELXL-97 (Sheldrick, 1997)'
_computing_structure_solution 'SHELXS-97 (Sheldrick, 1990)'
_diffrn_ambient_temperature 173(2)
_diffrn_measured_fraction_theta_full 0.956
_diffrn_measured_fraction_theta_max 0.956
_diffrn_radiation_monochromator graphite
_diffrn_radiation_source 'fine-focus sealed tube'
_diffrn_radiation_type MoK\a
_diffrn_radiation_wavelength 0.71073
_diffrn_reflns_av_R_equivalents 0.0975
_diffrn_reflns_av_sigmaI/netI 0.1648
_diffrn_reflns_limit_h_max 14
_diffrn_reflns_limit_h_min -14
_diffrn_reflns_limit_k_max 18
_diffrn_reflns_limit_k_min -18
_diffrn_reflns_limit_l_max 21
_diffrn_reflns_limit_l_min -21
_diffrn_reflns_number 29848
_diffrn_reflns_theta_full 28.39
_diffrn_reflns_theta_max 28.39
_diffrn_reflns_theta_min 1.27
_exptl_absorpt_coefficient_mu 0.640
_exptl_absorpt_correction_T_max 1
_exptl_absorpt_correction_T_min 0.882
_exptl_absorpt_correction_type multi-scan
_exptl_absorpt_process_details SADABS
_exptl_crystal_colour colorless
_exptl_crystal_density_diffrn 1.481
_exptl_crystal_density_method 'not measured'
_exptl_crystal_description rhomb
_exptl_crystal_F_000 1088
_exptl_crystal_size_max 0.20
_exptl_crystal_size_mid 0.12
_exptl_crystal_size_min 0.08
_refine_diff_density_max 0.795
_refine_diff_density_min -1.584
_refine_diff_density_rms 0.132
_refine_ls_extinction_method none
_refine_ls_goodness_of_fit_ref 1.002
_refine_ls_hydrogen_treatment mixed
_refine_ls_matrix_type full
_refine_ls_number_parameters 635
_refine_ls_number_reflns 11452
_refine_ls_number_restraints 9
_refine_ls_restrained_S_all 1.002
_refine_ls_R_factor_all 0.1581
_refine_ls_R_factor_gt 0.0543
_refine_ls_shift/su_max 0.000
_refine_ls_shift/su_mean 0.000
_refine_ls_structure_factor_coef Fsqd
_refine_ls_weighting_details 'calc w=1/[\s^2^(Fo^2^)+(0.0405P)^2^+2.2915P] where P=(Fo^2^+2Fc^2^)/3'
_refine_ls_weighting_scheme calc
_refine_ls_wR_factor_gt 0.0996
_refine_ls_wR_factor_ref 0.1366
_reflns_number_gt 5721
_reflns_number_total 11452
_reflns_threshold_expression >2sigma(I)
_cod_data_source_file b701102d.txt
_cod_data_source_block tri
_cod_depositor_comments
;
The following automatic conversions were performed:
'_symmetry_cell_setting' value 'Triclinic' changed to 'triclinic'
according to '/home/saulius/struct/CIF-dictionaries/cif_core.dic'
dictionary named 'cif_core.dic' version 2.4.1 from 2010-06-29.

Automatic conversion script
Id: cif_fix_enum 1527 2010-12-29 10:47:43Z saulius 
;
_cod_original_cell_volume 2390.6(6)
_cod_original_sg_symbol_H-M P-1
_cod_database_code 7202733

loop_
_symmetry_equiv_pos_as_xyz
'x, y, z'
'-x, -y, -z'

loop_
_atom_site_label
_atom_site_type_symbol
_atom_site_fract_x
_atom_site_fract_y
_atom_site_fract_z
_atom_site_U_iso_or_equiv
_atom_site_adp_type
_atom_site_occupancy
_atom_site_symmetry_multiplicity
_atom_site_calc_flag
_atom_site_refinement_flags
_atom_site_disorder_assembly
_atom_site_disorder_group
Cd1 Cd 0.0000 0.0000 0.5000 0.01861(15) Uani 1 2 d S . .
Cd2 Cd -0.5000 0.5000 0.0000 0.01825(15) Uani 1 2 d S . .
Cl3 Cl 0.34697(13) 0.93697(9) 0.11848(9) 0.0304(3) Uani 1 1 d . . .
Cl4 Cl 0.87469(14) 0.40968(10) 0.34294(10) 0.0361(4) Uani 1 1 d . . .
O1 O 0.4507(4) 0.9596(3) 0.1673(3) 0.0454(11) Uani 1 1 d . . .
O1W O 0.3493(4) -0.0524(3) 0.3499(3) 0.0404(11) Uani 1 1 d D . .
H1WA H 0.381(5) -0.107(2) 0.361(3) 0.048 Uiso 1 1 d D . .
H1WB H 0.340(6) -0.046(4) 0.2980(14) 0.048 Uiso 1 1 d D . .
O2 O 0.3250(4) 1.0115(3) 0.0586(3) 0.0530(13) Uani 1 1 d . . .
O2WA O -0.1107(9) 0.4685(7) 0.0946(6) 0.036(2) Uani 0.50 1 d P . .
O2WB O -0.0983(10) 0.4711(7) 0.0388(7) 0.044(3) Uani 0.50 1 d P . .
O3 O 0.3730(5) 0.8503(3) 0.0785(3) 0.0669(15) Uani 1 1 d . . .
O4 O 0.2359(4) 0.9267(3) 0.1742(3) 0.0615(14) Uani 1 1 d . . .
O5 O 0.9626(4) 0.4536(3) 0.3922(3) 0.0527(12) Uani 1 1 d . . .
O6 O 0.9408(4) 0.3433(3) 0.2918(3) 0.0548(13) Uani 1 1 d . . .
O7 O 0.7789(5) 0.3629(4) 0.3933(3) 0.0849(19) Uani 1 1 d . . .
O8 O 0.8207(5) 0.4801(4) 0.2887(4) 0.0914(19) Uani 1 1 d . . .
O9 O -0.3330(3) 0.5670(3) 0.0664(3) 0.0317(10) Uani 1 1 d D . .
H9A H -0.264(3) 0.536(3) 0.062(3) 0.038 Uiso 1 1 d D . .
H9B H -0.319(6) 0.622(3) 0.084(5) 0.11(3) Uiso 1 1 d D . .
O10 O 0.1593(3) 0.0623(2) 0.4074(2) 0.0292(9) Uani 1 1 d D . .
H10A H 0.219(4) 0.022(2) 0.396(3) 0.035 Uiso 1 1 d D . .
H10B H 0.193(4) 0.1160(18) 0.395(3) 0.035 Uiso 1 1 d D . .
N1 N 0.3469(4) -0.4495(3) 0.0995(3) 0.0274(11) Uani 1 1 d . . .
N2 N 0.0801(5) -0.3845(3) 0.2946(3) 0.0468(15) Uani 1 1 d . . .
H2A H 0.0335 -0.4318 0.3116 0.056 Uiso 1 1 calc R . .
N3 N 0.0139(4) -0.1402(3) 0.4287(3) 0.0230(10) Uani 1 1 d . . .
N4 N -0.1497(4) 0.0492(3) 0.4071(3) 0.0245(10) Uani 1 1 d . . .
N5 N -0.4229(4) 0.1210(3) 0.2364(3) 0.0288(11) Uani 1 1 d . . .
H5A H -0.4759 0.0767 0.2300 0.035 Uiso 1 1 calc R . .
N6 N -0.4789(4) 0.3655(3) 0.0851(3) 0.0241(10) Uani 1 1 d . . .
N7 N -0.7201(5) 0.2319(3) 0.3945(3) 0.0459(14) Uani 1 1 d . . .
N8 N -0.4878(5) 0.4713(3) 0.3795(3) 0.0445(14) Uani 1 1 d . . .
H8A H -0.4079 0.4579 0.3750 0.053 Uiso 1 1 calc R . .
N9 N -0.5677(6) 0.7620(4) 0.3790(3) 0.0491(15) Uani 1 1 d . . .
N10 N -0.2447(4) 0.7404(3) 0.1061(3) 0.0336(12) Uani 1 1 d . . .
N11 N -0.0232(4) 0.9816(3) 0.1202(3) 0.0328(12) Uani 1 1 d . . .
H11A H 0.0533 0.9676 0.1322 0.039 Uiso 1 1 calc R . .
N12 N -0.0798(5) 1.2760(3) 0.0850(3) 0.0376(13) Uani 1 1 d . . .
C1 C 0.2485(6) -0.5044(4) 0.1243(4) 0.052(2) Uani 1 1 d . . .
H1 H 0.2403 -0.5604 0.0970 0.063 Uiso 1 1 calc R . .
C2 C 0.1587(6) -0.4847(4) 0.1869(4) 0.055(2) Uani 1 1 d . . .
H2 H 0.0931 -0.5267 0.2013 0.066 Uiso 1 1 calc R . .
C3 C 0.1673(5) -0.4010(4) 0.2286(3) 0.0318(14) Uani 1 1 d . . .
C4 C 0.2684(5) -0.3425(4) 0.2039(3) 0.0311(14) Uani 1 1 d . . .
H4 H 0.2786 -0.2858 0.2296 0.037 Uiso 1 1 calc R . .
C5 C 0.3532(5) -0.3698(4) 0.1406(3) 0.0302(14) Uani 1 1 d . . .
H5 H 0.4203 -0.3296 0.1251 0.036 Uiso 1 1 calc R . .
C6 C 0.0532(5) -0.1354(4) 0.3484(3) 0.0261(13) Uani 1 1 d . . .
H6 H 0.0653 -0.0756 0.3230 0.031 Uiso 1 1 calc R . .
C7 C 0.0772(5) -0.2120(4) 0.3003(3) 0.0267(13) Uani 1 1 d . . .
H7 H 0.1060 -0.2042 0.2446 0.032 Uiso 1 1 calc R . .
C8 C 0.0574(5) -0.3019(4) 0.3372(4) 0.0315(14) Uani 1 1 d . . .
C9 C 0.0114(6) -0.3092(4) 0.4201(4) 0.0396(16) Uani 1 1 d . . .
H9 H -0.0065 -0.3679 0.4463 0.047 Uiso 1 1 calc R . .
C10 C -0.0071(5) -0.2271(4) 0.4625(3) 0.0336(14) Uani 1 1 d . . .
C11 C -0.1310(5) 0.1194(4) 0.3497(3) 0.0246(13) Uani 1 1 d . . .
H11 H -0.0546 0.1515 0.3483 0.029 Uiso 1 1 calc R . .
C12 C -0.2165(5) 0.1478(4) 0.2923(3) 0.0260(13) Uani 1 1 d . . .
H12 H -0.1979 0.1973 0.2537 0.031 Uiso 1 1 calc R . .
C13 C -0.3315(5) 0.1006(3) 0.2934(3) 0.0236(12) Uani 1 1 d . . .
C14 C -0.3509(5) 0.0252(4) 0.3509(4) 0.0312(14) Uani 1 1 d . . .
C15 C -0.2607(5) 0.0026(4) 0.4058(3) 0.0324(14) Uani 1 1 d . . .
H15 H -0.2763 -0.0475 0.4444 0.039 Uiso 1 1 calc R . .
C16 C -0.5241(5) 0.2802(4) 0.0687(3) 0.0288(13) Uani 1 1 d . . .
H16 H -0.5691 0.2758 0.0212 0.035 Uiso 1 1 calc R . .
C17 C -0.5084(5) 0.1996(4) 0.1172(3) 0.0299(14) Uani 1 1 d . . .
H17 H -0.5428 0.1428 0.1031 0.036 Uiso 1 1 calc R . .
C18 C -0.4393(5) 0.2042(4) 0.1885(3) 0.0234(12) Uani 1 1 d . . .
C19 C -0.3967(5) 0.2917(3) 0.2074(3) 0.0242(12) Uani 1 1 d . . .
H19 H -0.3540 0.2986 0.2555 0.029 Uiso 1 1 calc R . .
C20 C -0.4174(5) 0.3683(4) 0.1554(3) 0.0271(13) Uani 1 1 d . . .
H20 H -0.3869 0.4264 0.1695 0.033 Uiso 1 1 calc R . .
C21 C -0.7637(6) 0.3183(5) 0.3719(5) 0.060(2) Uani 1 1 d . . .
H21 H -0.8478 0.3237 0.3580 0.072 Uiso 1 1 calc R . .
C22 C -0.6933(6) 0.3990(4) 0.3680(4) 0.0465(17) Uani 1 1 d . . .
H22 H -0.7303 0.4569 0.3531 0.056 Uiso 1 1 calc R . .
C23 C -0.5670(5) 0.3943(4) 0.3862(4) 0.0320(14) Uani 1 1 d . . .
C24 C -0.5185(6) 0.3048(4) 0.4089(4) 0.0380(15) Uani 1 1 d . . .
H24 H -0.4340 0.2972 0.4214 0.046 Uiso 1 1 calc R . .
C25 C -0.5978(6) 0.2283(4) 0.4124(4) 0.0406(16) Uani 1 1 d . . .
H25 H -0.5639 0.1697 0.4284 0.049 Uiso 1 1 calc R . .
C26 C -0.6471(6) 0.6996(5) 0.4149(4) 0.0462(17) Uani 1 1 d . . .
H26 H -0.7223 0.7226 0.4406 0.055 Uiso 1 1 calc R . .
C27 C -0.6277(6) 0.6029(4) 0.4176(4) 0.0391(15) Uani 1 1 d . . .
H27 H -0.6874 0.5627 0.4448 0.047 Uiso 1 1 calc R . .
C28 C -0.5179(6) 0.5672(4) 0.3789(4) 0.0397(16) Uani 1 1 d . . .
C29 C -0.4323(6) 0.6309(4) 0.3422(4) 0.0479(18) Uani 1 1 d . . .
H29 H -0.3560 0.6096 0.3169 0.057 Uiso 1 1 calc R . .
C30 C -0.4592(7) 0.7258(5) 0.3431(4) 0.0536(19) Uani 1 1 d . . .
H30 H -0.3998 0.7675 0.3178 0.064 Uiso 1 1 calc R . .
C31 C -0.1193(6) 0.7384(4) 0.1002(4) 0.0358(15) Uani 1 1 d . . .
H31 H -0.0788 0.6802 0.0926 0.043 Uiso 1 1 calc R . .
C32 C -0.0444(5) 0.8166(4) 0.1045(3) 0.0294(13) Uani 1 1 d . . .
H32 H 0.0437 0.8106 0.0998 0.035 Uiso 1 1 calc R . .
C33 C -0.1019(5) 0.9046(4) 0.1159(3) 0.0248(12) Uani 1 1 d . . .
C34 C -0.2347(5) 0.9076(4) 0.1249(4) 0.0314(14) Uani 1 1 d . . .
C35 C -0.2986(5) 0.8244(4) 0.1188(4) 0.0348(15) Uani 1 1 d . . .
H35 H -0.3869 0.8272 0.1242 0.042 Uiso 1 1 calc R . .
C36 C 0.0211(6) 1.2371(4) 0.1202(4) 0.0363(15) Uani 1 1 d . . .
H36 H 0.0816 1.2777 0.1376 0.044 Uiso 1 1 calc R . .
C37 C 0.0418(6) 1.1416(4) 0.1327(4) 0.0367(15) Uani 1 1 d . . .
H37 H 0.1147 1.1192 0.1570 0.044 Uiso 1 1 calc R . .
C38 C -0.0486(5) 1.0779(4) 0.1083(3) 0.0290(13) Uani 1 1 d . . .
C39 C -0.1538(5) 1.1175(4) 0.0715(3) 0.0277(13) Uani 1 1 d . . .
H39 H -0.2159 1.0789 0.0531 0.033 Uiso 1 1 calc R . .
C40 C -0.1647(5) 1.2148(4) 0.0625(4) 0.0339(14) Uani 1 1 d . . .
H40 H -0.2370 1.2396 0.0390 0.041 Uiso 1 1 calc R . .
H10 H -0.0357 -0.2324 0.5188 0.041 Uiso 1 1 d R . .
H14 H -0.4258 -0.0097 0.3523 0.041 Uiso 1 1 d R . .
H34 H -0.2789 0.9639 0.1345 0.041 Uiso 1 1 d R . .

loop_
_atom_site_aniso_label
_atom_site_aniso_U_11
_atom_site_aniso_U_22
_atom_site_aniso_U_33
_atom_site_aniso_U_23
_atom_site_aniso_U_13
_atom_site_aniso_U_12
Cd1 0.0202(3) 0.0175(3) 0.0185(3) -0.0031(2) -0.0029(2) 0.0023(2)
Cd2 0.0208(3) 0.0164(3) 0.0174(3) -0.0012(2) -0.0008(2) 0.0021(2)
Cl3 0.0269(8) 0.0231(7) 0.0421(9) -0.0023(6) -0.0076(7) -0.0043(6)
Cl4 0.0268(8) 0.0325(8) 0.0491(10) -0.0050(7) 0.0003(7) -0.0052(7)
O1 0.036(3) 0.035(2) 0.068(3) -0.011(2) -0.024(2) -0.004(2)
O1W 0.036(3) 0.035(2) 0.050(3) -0.007(2) 0.002(2) 0.009(2)
O2 0.080(4) 0.034(2) 0.046(3) 0.013(2) -0.019(2) -0.013(2)
O2WA 0.024(5) 0.033(5) 0.052(6) -0.003(6) -0.012(5) -0.002(4)
O2WB 0.034(6) 0.028(5) 0.069(7) 0.002(6) -0.007(6) 0.003(4)
O3 0.080(4) 0.037(3) 0.091(4) -0.029(3) -0.038(3) 0.016(3)
O4 0.028(3) 0.088(4) 0.066(3) 0.015(3) 0.010(2) -0.007(2)
O5 0.060(3) 0.048(3) 0.053(3) -0.013(2) -0.014(2) -0.024(2)
O6 0.048(3) 0.051(3) 0.065(3) -0.024(3) 0.011(2) 0.001(2)
O7 0.065(4) 0.101(4) 0.086(4) -0.023(3) 0.040(3) -0.056(3)
O8 0.102(5) 0.076(4) 0.101(5) -0.007(3) -0.049(4) 0.043(3)
O9 0.026(2) 0.023(2) 0.048(3) -0.006(2) -0.016(2) 0.0023(18)
O10 0.025(2) 0.022(2) 0.039(2) 0.0000(19) 0.0092(19) 0.0005(17)
N1 0.029(3) 0.021(2) 0.031(3) -0.005(2) 0.013(2) 0.000(2)
N2 0.056(4) 0.022(3) 0.059(4) -0.023(2) 0.038(3) -0.022(2)
N3 0.027(3) 0.019(2) 0.023(3) -0.0048(19) 0.001(2) -0.002(2)
N4 0.023(3) 0.026(2) 0.025(3) 0.003(2) -0.009(2) 0.004(2)
N5 0.035(3) 0.018(2) 0.035(3) 0.008(2) -0.020(2) -0.010(2)
N6 0.029(3) 0.016(2) 0.027(3) 0.0031(19) -0.004(2) -0.001(2)
N7 0.029(3) 0.033(3) 0.074(4) 0.003(3) 0.009(3) -0.004(2)
N8 0.029(3) 0.036(3) 0.067(4) 0.000(3) 0.003(3) -0.002(3)
N9 0.061(4) 0.032(3) 0.056(4) -0.010(3) -0.009(3) 0.006(3)
N10 0.031(3) 0.024(3) 0.047(3) -0.006(2) -0.008(2) 0.000(2)
N11 0.021(3) 0.023(3) 0.055(3) -0.002(2) -0.009(2) 0.004(2)
N12 0.045(3) 0.026(3) 0.042(3) -0.009(2) 0.004(3) -0.003(2)
C1 0.054(4) 0.033(4) 0.067(5) -0.032(3) 0.038(4) -0.023(3)
C2 0.061(5) 0.034(4) 0.066(5) -0.025(3) 0.045(4) -0.027(3)
C3 0.039(4) 0.022(3) 0.032(3) -0.009(3) 0.022(3) -0.005(3)
C4 0.035(4) 0.020(3) 0.038(4) -0.013(3) 0.009(3) -0.003(3)
C5 0.028(3) 0.026(3) 0.036(3) -0.005(3) 0.012(3) -0.005(3)
C6 0.032(3) 0.023(3) 0.024(3) -0.005(2) -0.002(3) -0.001(2)
C7 0.032(3) 0.029(3) 0.019(3) -0.009(2) 0.003(2) -0.002(3)
C8 0.033(3) 0.019(3) 0.041(4) -0.014(3) 0.014(3) -0.006(3)
C9 0.053(4) 0.021(3) 0.041(4) -0.004(3) 0.026(3) -0.005(3)
C10 0.040(4) 0.027(3) 0.032(3) -0.007(3) 0.015(3) -0.004(3)
C11 0.024(3) 0.019(3) 0.032(3) 0.000(2) -0.008(3) -0.006(2)
C12 0.033(3) 0.020(3) 0.025(3) 0.006(2) -0.009(3) -0.006(2)
C13 0.027(3) 0.020(3) 0.025(3) 0.002(2) -0.012(2) -0.001(2)
C14 0.027(3) 0.027(3) 0.041(4) 0.011(3) -0.014(3) -0.010(3)
C15 0.033(4) 0.033(3) 0.031(3) 0.012(3) -0.011(3) -0.009(3)
C16 0.030(3) 0.030(3) 0.028(3) 0.004(3) -0.012(3) -0.002(3)
C17 0.037(4) 0.019(3) 0.036(3) 0.001(3) -0.020(3) -0.003(3)
C18 0.023(3) 0.021(3) 0.026(3) 0.005(2) -0.008(2) -0.001(2)
C19 0.034(3) 0.019(3) 0.021(3) -0.004(2) -0.011(2) -0.003(2)
C20 0.035(4) 0.022(3) 0.025(3) 0.000(2) -0.010(3) -0.002(3)
C21 0.029(4) 0.040(4) 0.110(7) 0.015(4) -0.005(4) 0.003(3)
C22 0.034(4) 0.033(4) 0.071(5) 0.014(3) -0.005(3) -0.001(3)
C23 0.024(3) 0.034(3) 0.037(4) 0.006(3) 0.000(3) 0.000(3)
C24 0.035(4) 0.038(4) 0.040(4) 0.001(3) -0.001(3) 0.007(3)
C25 0.043(4) 0.033(4) 0.044(4) 0.008(3) 0.008(3) 0.001(3)
C26 0.046(4) 0.047(4) 0.046(4) -0.003(3) -0.006(3) 0.004(4)
C27 0.041(4) 0.038(4) 0.037(4) 0.005(3) 0.000(3) -0.001(3)
C28 0.033(4) 0.034(4) 0.052(4) -0.002(3) -0.003(3) 0.004(3)
C29 0.039(4) 0.036(4) 0.067(5) -0.006(3) 0.010(4) -0.004(3)
C30 0.056(5) 0.041(4) 0.062(5) 0.004(4) 0.006(4) -0.007(4)
C31 0.036(4) 0.030(3) 0.042(4) -0.007(3) -0.010(3) 0.007(3)
C32 0.029(3) 0.027(3) 0.032(3) -0.004(3) -0.004(3) 0.000(3)
C33 0.025(3) 0.025(3) 0.026(3) -0.001(2) -0.009(2) -0.001(2)
C34 0.026(3) 0.020(3) 0.048(4) -0.007(3) -0.002(3) 0.004(2)
C35 0.027(3) 0.031(3) 0.047(4) -0.002(3) -0.009(3) 0.001(3)
C36 0.033(4) 0.034(4) 0.042(4) -0.003(3) -0.001(3) -0.012(3)
C37 0.029(4) 0.033(4) 0.048(4) -0.004(3) -0.001(3) 0.003(3)
C38 0.028(3) 0.024(3) 0.036(3) -0.003(3) 0.002(3) -0.002(3)
C39 0.025(3) 0.028(3) 0.031(3) -0.006(3) 0.001(3) -0.002(3)
C40 0.027(3) 0.031(3) 0.044(4) -0.004(3) 0.001(3) 0.005(3)

loop_
_atom_type_symbol
_atom_type_description
_atom_type_scat_dispersion_real
_atom_type_scat_dispersion_imag
_atom_type_scat_source
C C 0.0033 0.0016 'International Tables Vol C Tables 4.2.6.8 and 6.1.1.4'
H H 0.0000 0.0000 'International Tables Vol C Tables 4.2.6.8 and 6.1.1.4'
N N 0.0061 0.0033 'International Tables Vol C Tables 4.2.6.8 and 6.1.1.4'
O O 0.0106 0.0060 'International Tables Vol C Tables 4.2.6.8 and 6.1.1.4'
Cl Cl 0.1484 0.1585 'International Tables Vol C Tables 4.2.6.8 and 6.1.1.4'
Cd Cd -0.8075 1.2024 'International Tables Vol C Tables 4.2.6.8 and 6.1.1.4'

loop_
_geom_angle_atom_site_label_1
_geom_angle_atom_site_label_2
_geom_angle_atom_site_label_3
_geom_angle
_geom_angle_site_symmetry_1
_geom_angle_site_symmetry_3
_geom_angle_publ_flag
N4 Cd1 N4 180.00(15) . 2_556 ?
N4 Cd1 O10 90.68(15) . 2_556 ?
N4 Cd1 O10 89.32(15) 2_556 2_556 ?
N4 Cd1 O10 89.32(15) . . ?
N4 Cd1 O10 90.68(15) 2_556 . ?
O10 Cd1 O10 180.00(16) 2_556 . ?
N4 Cd1 N3 93.77(15) . 2_556 ?
N4 Cd1 N3 86.23(15) 2_556 2_556 ?
O10 Cd1 N3 88.91(14) 2_556 2_556 ?
O10 Cd1 N3 91.09(14) . 2_556 ?
N4 Cd1 N3 86.23(15) . . ?
N4 Cd1 N3 93.77(15) 2_556 . ?
O10 Cd1 N3 91.09(14) 2_556 . ?
O10 Cd1 N3 88.91(14) . . ?
N3 Cd1 N3 180.0 2_556 . ?
N6 Cd2 N6 180.0(2) . 2_465 ?
N6 Cd2 N1 93.35(15) . 2 ?
N6 Cd2 N1 86.65(15) 2_465 2 ?
N6 Cd2 N1 86.65(15) . 1_465 ?
N6 Cd2 N1 93.35(15) 2_465 1_465 ?
N1 Cd2 N1 180.00(19) 2 1_465 ?
N6 Cd2 O9 91.53(14) . 2_465 ?
N6 Cd2 O9 88.47(14) 2_465 2_465 ?
N1 Cd2 O9 93.06(15) 2 2_465 ?
N1 Cd2 O9 86.94(15) 1_465 2_465 ?
N6 Cd2 O9 88.47(14) . . ?
N6 Cd2 O9 91.53(14) 2_465 . ?
N1 Cd2 O9 86.94(15) 2 . ?
N1 Cd2 O9 93.06(15) 1_465 . ?
O9 Cd2 O9 180.00(18) 2_465 . ?
O2 Cl3 O3 110.6(3) . . ?
O2 Cl3 O4 108.8(3) . . ?
O3 Cl3 O4 109.4(3) . . ?
O2 Cl3 O1 110.4(3) . . ?
O3 Cl3 O1 110.0(3) . . ?
O4 Cl3 O1 107.6(3) . . ?
O7 Cl4 O6 109.3(3) . . ?
O7 Cl4 O5 111.3(3) . . ?
O6 Cl4 O5 109.1(3) . . ?
O7 Cl4 O8 110.7(4) . . ?
O6 Cl4 O8 107.3(3) . . ?
O5 Cl4 O8 109.0(3) . . ?
C5 N1 C1 114.7(4) . . ?
C5 N1 Cd2 124.6(4) . 1_645 ?
C1 N1 Cd2 120.5(3) . 1_645 ?
C3 N2 C8 128.8(5) . . ?
C6 N3 C10 116.0(4) . . ?
C6 N3 Cd1 118.2(3) . . ?
C10 N3 Cd1 125.7(3) . . ?
C11 N4 C15 116.0(4) . . ?
C11 N4 Cd1 123.7(3) . . ?
C15 N4 Cd1 120.3(3) . . ?
C13 N5 C18 128.1(4) . . ?
C20 N6 C16 115.3(4) . . ?
C20 N6 Cd2 120.7(3) . . ?
C16 N6 Cd2 124.0(3) . . ?
C25 N7 C21 114.9(5) . . ?
C23 N8 C28 129.6(5) . . ?
C26 N9 C30 115.5(5) . . ?
C31 N10 C35 115.9(5) . . ?
C33 N11 C38 130.1(5) . . ?
C40 N12 C36 115.2(5) . . ?
N1 C1 C2 125.2(5) . . ?
C1 C2 C3 119.0(5) . . ?
N2 C3 C4 124.5(5) . . ?
N2 C3 C2 118.4(5) . . ?
C4 C3 C2 117.0(5) . . ?
C5 C4 C3 118.9(5) . . ?
N1 C5 C4 125.2(5) . . ?
N3 C6 C7 124.9(5) . . ?
C6 C7 C8 118.1(5) . . ?
N2 C8 C9 118.6(5) . . ?
N2 C8 C7 123.1(5) . . ?
C9 C8 C7 118.3(5) . . ?
C10 C9 C8 118.2(5) . . ?
N3 C10 C9 124.3(5) . . ?
N4 C11 C12 124.7(5) . . ?
C11 C12 C13 118.4(5) . . ?
C14 C13 N5 118.9(5) . . ?
C14 C13 C12 117.7(5) . . ?
N5 C13 C12 123.3(5) . . ?
C15 C14 C13 119.7(5) . . ?
N4 C15 C14 123.5(5) . . ?
N6 C16 C17 124.4(5) . . ?
C16 C17 C18 118.8(5) . . ?
C19 C18 N5 124.8(5) . . ?
C19 C18 C17 117.2(5) . . ?
N5 C18 C17 118.0(5) . . ?
C20 C19 C18 119.8(5) . . ?
N6 C20 C19 124.4(5) . . ?
N7 C21 C22 124.6(6) . . ?
C21 C22 C23 119.9(6) . . ?
N8 C23 C22 123.5(5) . . ?
N8 C23 C24 119.8(5) . . ?
C22 C23 C24 116.6(6) . . ?
C25 C24 C23 118.9(6) . . ?
N7 C25 C24 125.0(6) . . ?
N9 C26 C27 125.2(6) . . ?
C28 C27 C26 118.4(6) . . ?
C29 C28 C27 117.6(6) . . ?
C29 C28 N8 119.3(6) . . ?
C27 C28 N8 123.1(6) . . ?
C30 C29 C28 119.9(6) . . ?
N9 C30 C29 123.4(6) . . ?
N10 C31 C32 124.4(5) . . ?
C31 C32 C33 119.2(5) . . ?
N11 C33 C32 117.5(5) . . ?
N11 C33 C34 125.4(5) . . ?
C32 C33 C34 117.1(5) . . ?
C35 C34 C33 117.9(5) . . ?
N10 C35 C34 125.4(5) . . ?
N12 C36 C37 124.8(6) . . ?
C36 C37 C38 119.2(6) . . ?
C39 C38 N11 125.8(5) . . ?
C39 C38 C37 116.6(5) . . ?
N11 C38 C37 117.6(5) . . ?
C40 C39 C38 119.1(5) . . ?
N12 C40 C39 125.1(5) . . ?

loop_
_geom_bond_atom_site_label_1
_geom_bond_atom_site_label_2
_geom_bond_distance
_geom_bond_site_symmetry_2
_geom_bond_publ_flag
Cd1 N4 2.322(4) . ?
Cd1 N4 2.322(4) 2_556 ?
Cd1 O10 2.328(3) 2_556 ?
Cd1 O10 2.328(3) . ?
Cd1 N3 2.330(4) 2_556 ?
Cd1 N3 2.330(4) . ?
Cd2 N6 2.310(4) . ?
Cd2 N6 2.310(4) 2_465 ?
Cd2 N1 2.325(4) 2 ?
Cd2 N1 2.325(4) 1_465 ?
Cd2 O9 2.351(4) 2_465 ?
Cd2 O9 2.351(4) . ?
Cl3 O2 1.423(4) . ?
Cl3 O3 1.423(4) . ?
Cl3 O4 1.433(4) . ?
Cl3 O1 1.437(4) . ?
Cl4 O7 1.408(4) . ?
Cl4 O6 1.420(4) . ?
Cl4 O5 1.426(4) . ?
Cl4 O8 1.431(5) . ?
O2WA O2WB 0.896(10) . ?
N1 C5 1.335(6) . ?
N1 C1 1.335(7) . ?
N1 Cd2 2.325(4) 1_645 ?
N2 C3 1.383(6) . ?
N2 C8 1.389(6) . ?
N3 C6 1.328(6) . ?
N3 C10 1.338(6) . ?
N4 C11 1.334(6) . ?
N4 C15 1.354(6) . ?
N5 C13 1.392(6) . ?
N5 C18 1.392(6) . ?
N6 C20 1.342(6) . ?
N6 C16 1.347(6) . ?
N7 C25 1.340(7) . ?
N7 C21 1.342(7) . ?
N8 C23 1.378(7) . ?
N8 C28 1.388(7) . ?
N9 C26 1.314(8) . ?
N9 C30 1.352(8) . ?
N10 C31 1.320(7) . ?
N10 C35 1.327(6) . ?
N11 C33 1.386(6) . ?
N11 C38 1.391(6) . ?
N12 C40 1.333(7) . ?
N12 C36 1.337(7) . ?
C1 C2 1.371(7) . ?
C2 C3 1.393(7) . ?
C3 C4 1.386(7) . ?
C4 C5 1.375(7) . ?
C6 C7 1.369(7) . ?
C7 C8 1.391(7) . ?
C8 C9 1.390(7) . ?
C9 C10 1.376(7) . ?
C11 C12 1.375(7) . ?
C12 C13 1.392(7) . ?
C13 C14 1.388(7) . ?
C14 C15 1.365(7) . ?
C16 C17 1.365(7) . ?
C17 C18 1.402(7) . ?
C18 C19 1.377(7) . ?
C19 C20 1.362(7) . ?
C21 C22 1.369(8) . ?
C22 C23 1.383(8) . ?
C23 C24 1.400(7) . ?
C24 C25 1.374(8) . ?
C26 C27 1.379(8) . ?
C27 C28 1.378(8) . ?
C28 C29 1.372(8) . ?
C29 C30 1.366(8) . ?
C31 C32 1.376(7) . ?
C32 C33 1.390(7) . ?
C33 C34 1.398(7) . ?
C34 C35 1.376(7) . ?
C36 C37 1.372(8) . ?
C37 C38 1.407(7) . ?
C38 C39 1.390(7) . ?
C39 C40 1.381(7) . ?
